data_4078994
loop_
_publ_author_name
'El Aziz, Youssef'
'Bassindale, Alan R.'
'Taylor, Peter G.'
'Horton, Peter N.'
'Stephenson, Richard A.'
'Hursthouse, Michael B.'

_publ_section_title
;
 Facile Synthesis of Novel Functionalized Silsesquioxane Nanostructures
 Containing an Encapsulated Fluoride Anion
;
_journal_issue 17
_journal_name_full Organometallics
_journal_page_first 6032
_journal_paper_doi 10.1021/om300277g
_journal_volume 31
_journal_year 2012
_chemical_formula_sum 'C48 H92 F N O28 Si8'
_chemical_formula_weight 1374.95
_chemical_name_systematic
;
 ?
;
_space_group_IT_number 15
_symmetry_cell_setting monoclinic
_symmetry_space_group_name_Hall '-C 2yc'
_symmetry_space_group_name_H-M 'C 1 2/c 1'
_atom_sites_solution_hydrogens geom
_atom_sites_solution_primary direct
_atom_sites_solution_secondary difmap
_audit_creation_method SHELXL-97
_cell_angle_alpha 90.00
_cell_angle_beta 111.3600(10)
_cell_angle_gamma 90.00
_cell_formula_units_Z 4
_cell_length_a 20.5416(2)
_cell_length_b 14.5201(2)
_cell_length_c 25.3577(3)
_cell_measurement_reflns_used 15769
_cell_measurement_temperature 160(2)
_cell_measurement_theta_max 27.485
_cell_measurement_theta_min 2.910
_cell_volume 7043.82(15)
_computing_cell_refinement 'DENZO (Otwinowski & Minor, 1997) & COLLECT (Hooft, R.W.W., 1998)'
_computing_data_collection 'COLLECT (Hooft, R.W.W., 1998)'
_computing_data_reduction 'DENZO (Otwinowski & Minor, 1997) & COLLECT (Hooft, R.W.W., 1998)'
_computing_molecular_graphics 'ORTEP3 for Windows (Farrugia, 1997)'
_computing_publication_material 'WinGX (Farrugia, 1999)'
_computing_structure_refinement 'SHELXL-97 (Sheldrick, 2008)'
_computing_structure_solution 'SHELXS-97 (Sheldrick, 2008)'
_diffrn_ambient_temperature 160(2)
_diffrn_detector_area_resol_mean 9.091
_diffrn_measured_fraction_theta_full 0.995
_diffrn_measured_fraction_theta_max 0.995
_diffrn_measurement_device_type 'Bruker-Nonius Roper CCD camera on \k-goniostat'
_diffrn_measurement_method '\f & \w scans'
_diffrn_radiation_monochromator graphite
_diffrn_radiation_source 'Bruker-Nonius FR591 rotating anode'
_diffrn_radiation_type MoK\a
_diffrn_radiation_wavelength 0.71073
_diffrn_reflns_av_R_equivalents 0.0382
_diffrn_reflns_av_sigmaI/netI 0.0232
_diffrn_reflns_limit_h_max 26
_diffrn_reflns_limit_h_min -26
_diffrn_reflns_limit_k_max 18
_diffrn_reflns_limit_k_min -18
_diffrn_reflns_limit_l_max 32
_diffrn_reflns_limit_l_min -32
_diffrn_reflns_number 59096
_diffrn_reflns_theta_full 27.48
_diffrn_reflns_theta_max 27.48
_diffrn_reflns_theta_min 2.94
_exptl_absorpt_coefficient_mu 0.231
_exptl_absorpt_correction_T_max 0.9596
_exptl_absorpt_correction_T_min 0.9011
_exptl_absorpt_correction_type multi-scan
_exptl_absorpt_process_details 'SADABS 2007/2 (Sheldrick, G.M., 2007)'
_exptl_crystal_colour Colourless
_exptl_crystal_density_diffrn 1.297
_exptl_crystal_density_method 'not measured'
_exptl_crystal_description Block
_exptl_crystal_F_000 2928
_exptl_crystal_size_max 0.46
_exptl_crystal_size_mid 0.28
_exptl_crystal_size_min 0.18
_refine_diff_density_max 1.153
_refine_diff_density_min -0.382
_refine_diff_density_rms 0.059
_refine_ls_extinction_method none
_refine_ls_goodness_of_fit_ref 1.036
_refine_ls_hydrogen_treatment constr
_refine_ls_matrix_type full
_refine_ls_number_parameters 396
_refine_ls_number_reflns 8034
_refine_ls_number_restraints 0
_refine_ls_restrained_S_all 1.036
_refine_ls_R_factor_all 0.0487
_refine_ls_R_factor_gt 0.0433
_refine_ls_shift/su_max 0.001
_refine_ls_shift/su_mean 0.000
_refine_ls_structure_factor_coef Fsqd
_refine_ls_weighting_details 'calc w=1/[\s^2^(Fo^2^)+(0.0541P)^2^+12.5706P] where P=(Fo^2^+2Fc^2^)/3'
_refine_ls_weighting_scheme calc
_refine_ls_wR_factor_gt 0.1117
_refine_ls_wR_factor_ref 0.1153
_reflns_number_gt 7193
_reflns_number_total 8034
_reflns_threshold_expression >2sigma(I)
_cod_data_source_file om300277g_si_001.cif
_cod_data_source_block EY253
_cod_original_sg_symbol_H-M C2/c
_cod_database_code 4078994

loop_
_symmetry_equiv_pos_as_xyz
'x, y, z'
'-x, y, -z+1/2'
'x+1/2, y+1/2, z'
'-x+1/2, y+1/2, -z+1/2'
'-x, -y, -z'
'x, -y, z-1/2'
'-x+1/2, -y+1/2, -z'
'x+1/2, -y+1/2, z-1/2'

loop_
_atom_site_label
_atom_site_type_symbol
_atom_site_fract_x
_atom_site_fract_y
_atom_site_fract_z
_atom_site_U_iso_or_equiv
_atom_site_adp_type
_atom_site_occupancy
_atom_site_symmetry_multiplicity
_atom_site_calc_flag
_atom_site_refinement_flags
F1 F 0.7500 0.2500 0.5000 0.0241(3) Uani 1 2 d S
C11 C 0.65915(9) 0.24420(13) 0.30877(7) 0.0239(3) Uani 1 1 d .
H11A H 0.6364 0.1835 0.2973 0.029 Uiso 1 1 calc R
H11B H 0.6223 0.2918 0.2953 0.029 Uiso 1 1 calc R
C12 C 0.71070(10) 0.25856(15) 0.27909(8) 0.0302(4) Uani 1 1 d .
H12A H 0.7295 0.3220 0.2867 0.036 Uiso 1 1 calc R
H12B H 0.7504 0.2155 0.2953 0.036 Uiso 1 1 calc R
C13 C 0.67931(10) 0.24406(14) 0.21598(8) 0.0286(4) Uani 1 1 d .
C14 C 0.69835(14) 0.2556(2) 0.12976(9) 0.0479(6) Uani 1 1 d .
H14A H 0.6830 0.1919 0.1197 0.072 Uiso 1 1 calc R
H14B H 0.7357 0.2704 0.1157 0.072 Uiso 1 1 calc R
H14C H 0.6588 0.2975 0.1126 0.072 Uiso 1 1 calc R
C21 C 0.56360(9) 0.06109(12) 0.44100(7) 0.0225(3) Uani 1 1 d .
H21A H 0.5769 0.0062 0.4240 0.027 Uiso 1 1 calc R
H21B H 0.5542 0.0402 0.4747 0.027 Uiso 1 1 calc R
C22 C 0.49544(10) 0.10039(14) 0.39792(9) 0.0312(4) Uani 1 1 d .
H22A H 0.4761 0.1477 0.4163 0.037 Uiso 1 1 calc R
H22B H 0.5048 0.1298 0.3662 0.037 Uiso 1 1 calc R
C23 C 0.44393(10) 0.02351(15) 0.37604(8) 0.0325(4) Uani 1 1 d .
C24 C 0.34885(15) -0.0570(2) 0.38256(13) 0.0570(7) Uani 1 1 d .
H24A H 0.3261 -0.0590 0.3412 0.085 Uiso 1 1 calc R
H24B H 0.3132 -0.0517 0.3997 0.085 Uiso 1 1 calc R
H24C H 0.3758 -0.1136 0.3959 0.085 Uiso 1 1 calc R
C31 C 0.81317(9) -0.03989(12) 0.56351(7) 0.0224(3) Uani 1 1 d .
H31A H 0.8588 -0.0383 0.5953 0.027 Uiso 1 1 calc R
H31B H 0.7783 -0.0655 0.5780 0.027 Uiso 1 1 calc R
C32 C 0.81872(12) -0.10321(13) 0.51716(8) 0.0321(4) Uani 1 1 d .
H32A H 0.7722 -0.1081 0.4866 0.039 Uiso 1 1 calc R
H32B H 0.8510 -0.0750 0.5007 0.039 Uiso 1 1 calc R
C33 C 0.84445(12) -0.19860(13) 0.53782(8) 0.0307(4) Uani 1 1 d .
C34 C 0.8981(2) -0.33163(18) 0.51908(12) 0.0691(10) Uani 1 1 d .
H34A H 0.9365 -0.3317 0.5560 0.104 Uiso 1 1 calc R
H34B H 0.9148 -0.3563 0.4903 0.104 Uiso 1 1 calc R
H34C H 0.8598 -0.3701 0.5210 0.104 Uiso 1 1 calc R
C41 C 0.91474(11) 0.14445(13) 0.43557(9) 0.0303(4) Uani 1 1 d .
H41A H 0.9134 0.1819 0.4026 0.036 Uiso 1 1 calc R
H41B H 0.9610 0.1540 0.4658 0.036 Uiso 1 1 calc R
C42 C 0.90826(12) 0.04448(16) 0.41860(11) 0.0405(5) Uani 1 1 d .
H42A H 0.8621 0.0349 0.3882 0.049 Uiso 1 1 calc R
H42B H 0.9094 0.0069 0.4515 0.049 Uiso 1 1 calc R
C43 C 0.96432(12) 0.00997(16) 0.39818(10) 0.0380(5) Uani 1 1 d .
C44 C 1.00443(14) -0.1210(2) 0.36486(15) 0.0608(8) Uani 1 1 d .
H44A H 1.0070 -0.0861 0.3326 0.091 Uiso 1 1 calc R
H44B H 0.9900 -0.1844 0.3530 0.091 Uiso 1 1 calc R
H44C H 1.0504 -0.1214 0.3955 0.091 Uiso 1 1 calc R
O1 O 0.64518(6) 0.18605(8) 0.40811(5) 0.0216(2) Uani 1 1 d .
O2 O 0.70479(6) 0.07488(8) 0.49903(5) 0.0215(2) Uani 1 1 d .
O3 O 0.83589(6) 0.10761(8) 0.50224(5) 0.0210(2) Uani 1 1 d .
O4 O 0.77581(6) 0.20625(8) 0.40583(5) 0.0213(2) Uani 1 1 d .
O5 O 0.69775(6) 0.35670(8) 0.40568(5) 0.0213(2) Uani 1 1 d .
O6 O 0.62183(6) 0.21753(8) 0.50479(5) 0.0209(2) Uani 1 1 d .
O11 O 0.62223(9) 0.21432(17) 0.19061(7) 0.0593(6) Uani 1 1 d .
O12 O 0.72440(8) 0.26602(13) 0.19108(6) 0.0424(4) Uani 1 1 d .
O21 O 0.44721(10) -0.03440(17) 0.34354(10) 0.0781(8) Uani 1 1 d .
O22 O 0.39516(8) 0.02165(11) 0.39868(7) 0.0385(3) Uani 1 1 d .
O31 O 0.84005(10) -0.23618(10) 0.57857(7) 0.0474(4) Uani 1 1 d .
O32 O 0.87330(12) -0.23806(11) 0.50420(7) 0.0549(5) Uani 1 1 d .
O41 O 1.01096(9) 0.05727(12) 0.39213(8) 0.0501(4) Uani 1 1 d .
O42 O 0.95466(10) -0.07905(12) 0.38447(9) 0.0551(5) Uani 1 1 d .
Si1 Si 0.69720(2) 0.24878(3) 0.387572(19) 0.01847(11) Uani 1 1 d .
Si2 Si 0.63911(2) 0.14099(3) 0.464778(19) 0.01798(11) Uani 1 1 d .
Si3 Si 0.78742(2) 0.07968(3) 0.538195(19) 0.01744(11) Uani 1 1 d .
Si4 Si 0.84619(2) 0.18807(3) 0.461283(19) 0.01845(11) Uani 1 1 d .
C51 C 0.95355(11) 0.32649(14) 0.20118(8) 0.0304(4) Uani 1 1 d .
H51A H 0.9835 0.3718 0.1916 0.037 Uiso 1 1 calc R
H51B H 0.9320 0.2866 0.1676 0.037 Uiso 1 1 calc R
C52 C 0.89564(11) 0.37836(16) 0.21241(9) 0.0362(5) Uani 1 1 d .
H52A H 0.9156 0.4131 0.2483 0.043 Uiso 1 1 calc R
H52B H 0.8611 0.3339 0.2164 0.043 Uiso 1 1 calc R
C53 C 0.85915(12) 0.44501(16) 0.16405(10) 0.0408(5) Uani 1 1 d .
H53A H 0.8928 0.4927 0.1624 0.049 Uiso 1 1 calc R
H53B H 0.8431 0.4110 0.1277 0.049 Uiso 1 1 calc R
C54 C 0.79689(14) 0.49116(18) 0.17196(14) 0.0563(7) Uani 1 1 d .
H54A H 0.7635 0.4441 0.1735 0.085 Uiso 1 1 calc R
H54B H 0.7742 0.5327 0.1401 0.085 Uiso 1 1 calc R
H54C H 0.8129 0.5264 0.2073 0.085 Uiso 1 1 calc R
C55 C 1.04397(11) 0.20765(15) 0.22654(9) 0.0333(4) Uani 1 1 d .
H55A H 1.0711 0.2487 0.2111 0.040 Uiso 1 1 calc R
H55B H 1.0122 0.1708 0.1947 0.040 Uiso 1 1 calc R
C56 C 1.09432(14) 0.14260(17) 0.26879(10) 0.0452(5) Uani 1 1 d .
H56A H 1.0678 0.0990 0.2834 0.054 Uiso 1 1 calc R
H56B H 1.1262 0.1782 0.3012 0.054 Uiso 1 1 calc R
C57 C 1.13668(14) 0.0894(2) 0.24075(11) 0.0511(6) Uani 1 1 d .
H57A H 1.1044 0.0517 0.2097 0.061 Uiso 1 1 calc R
H57B H 1.1598 0.1339 0.2237 0.061 Uiso 1 1 calc R
C58 C 1.1909(2) 0.0280(3) 0.27990(16) 0.0789(11) Uani 1 1 d .
H58A H 1.2255 0.0652 0.3090 0.118 Uiso 1 1 calc R
H58B H 1.2141 -0.0065 0.2585 0.118 Uiso 1 1 calc R
H58C H 1.1687 -0.0152 0.2979 0.118 Uiso 1 1 calc R
N51 N 1.0000 0.26673(16) 0.2500 0.0274(5) Uani 1 2 d S

loop_
_atom_site_aniso_label
_atom_site_aniso_U_11
_atom_site_aniso_U_22
_atom_site_aniso_U_33
_atom_site_aniso_U_23
_atom_site_aniso_U_13
_atom_site_aniso_U_12
F1 0.0242(7) 0.0227(7) 0.0250(7) -0.0007(6) 0.0083(6) 0.0010(6)
C11 0.0255(9) 0.0265(9) 0.0185(8) -0.0004(6) 0.0067(7) -0.0015(7)
C12 0.0291(9) 0.0416(11) 0.0186(8) -0.0043(7) 0.0071(7) -0.0090(8)
C13 0.0303(10) 0.0348(10) 0.0207(8) -0.0017(7) 0.0090(7) -0.0054(8)
C14 0.0560(15) 0.0704(17) 0.0213(10) -0.0039(10) 0.0190(10) -0.0124(13)
C21 0.0203(8) 0.0209(8) 0.0242(8) 0.0007(6) 0.0056(7) -0.0027(6)
C22 0.0215(9) 0.0302(10) 0.0360(10) -0.0016(8) 0.0033(8) 0.0001(7)
C23 0.0210(9) 0.0426(11) 0.0310(9) -0.0095(8) 0.0058(7) -0.0005(8)
C24 0.0518(15) 0.0575(16) 0.0674(17) 0.0026(13) 0.0285(14) -0.0213(13)
C31 0.0256(8) 0.0182(8) 0.0237(8) 0.0031(6) 0.0091(7) 0.0035(6)
C32 0.0522(12) 0.0187(8) 0.0260(9) 0.0050(7) 0.0150(9) 0.0100(8)
C33 0.0474(12) 0.0184(8) 0.0275(9) 0.0010(7) 0.0149(8) 0.0073(8)
C34 0.127(3) 0.0384(14) 0.0537(16) 0.0120(12) 0.0465(18) 0.0459(17)
C41 0.0330(10) 0.0262(9) 0.0408(11) 0.0007(8) 0.0241(9) 0.0031(7)
C42 0.0410(12) 0.0353(11) 0.0541(13) -0.0045(10) 0.0279(11) 0.0010(9)
C43 0.0369(11) 0.0375(11) 0.0449(12) 0.0000(9) 0.0214(10) 0.0075(9)
C44 0.0440(14) 0.0508(15) 0.092(2) -0.0184(15) 0.0297(15) 0.0085(12)
O1 0.0216(6) 0.0224(6) 0.0189(6) 0.0000(5) 0.0050(5) -0.0027(5)
O2 0.0196(6) 0.0169(6) 0.0257(6) 0.0009(5) 0.0054(5) 0.0002(4)
O3 0.0214(6) 0.0179(6) 0.0253(6) 0.0029(5) 0.0104(5) 0.0039(4)
O4 0.0224(6) 0.0233(6) 0.0187(6) -0.0020(4) 0.0080(5) 0.0009(5)
O5 0.0258(6) 0.0177(6) 0.0195(6) 0.0013(4) 0.0072(5) 0.0009(5)
O6 0.0181(6) 0.0209(6) 0.0244(6) -0.0013(5) 0.0085(5) -0.0010(4)
O11 0.0410(9) 0.1104(17) 0.0249(8) -0.0164(9) 0.0103(7) -0.0321(10)
O12 0.0403(8) 0.0672(11) 0.0217(7) -0.0037(7) 0.0137(6) -0.0173(8)
O21 0.0468(11) 0.0996(17) 0.0994(16) -0.0738(14) 0.0402(11) -0.0321(11)
O22 0.0394(8) 0.0418(8) 0.0404(8) -0.0036(7) 0.0219(7) -0.0078(7)
O31 0.0796(13) 0.0274(8) 0.0478(9) 0.0159(7) 0.0381(9) 0.0177(8)
O32 0.1068(16) 0.0320(8) 0.0370(8) 0.0102(7) 0.0396(10) 0.0330(9)
O41 0.0409(9) 0.0459(9) 0.0736(12) -0.0068(9) 0.0329(9) 0.0075(7)
O42 0.0523(11) 0.0382(9) 0.0874(14) -0.0098(9) 0.0404(10) 0.0055(8)
Si1 0.0208(2) 0.0178(2) 0.0166(2) -0.00039(16) 0.00642(17) -0.00020(17)
Si2 0.0164(2) 0.0165(2) 0.0198(2) 0.00030(16) 0.00508(17) -0.00081(16)
Si3 0.0180(2) 0.0147(2) 0.0192(2) 0.00122(16) 0.00619(17) 0.00165(16)
Si4 0.0194(2) 0.0168(2) 0.0209(2) 0.00011(16) 0.00949(18) 0.00152(16)
C51 0.0350(10) 0.0351(10) 0.0209(8) 0.0041(7) 0.0097(7) -0.0019(8)
C52 0.0362(11) 0.0399(11) 0.0322(10) 0.0075(9) 0.0121(9) 0.0036(9)
C53 0.0441(12) 0.0343(11) 0.0398(11) 0.0106(9) 0.0101(10) -0.0001(9)
C54 0.0480(14) 0.0364(13) 0.0808(19) 0.0181(13) 0.0189(14) 0.0078(11)
C55 0.0381(11) 0.0352(10) 0.0297(10) -0.0071(8) 0.0161(8) -0.0020(8)
C56 0.0540(14) 0.0413(12) 0.0431(12) 0.0008(10) 0.0212(11) 0.0122(11)
C57 0.0538(15) 0.0571(16) 0.0467(14) -0.0034(12) 0.0234(12) 0.0097(12)
C58 0.093(3) 0.076(2) 0.079(2) 0.0110(18) 0.045(2) 0.042(2)
N51 0.0310(12) 0.0301(11) 0.0222(10) 0.000 0.0111(9) 0.000

loop_
_atom_type_symbol
_atom_type_description
_atom_type_scat_dispersion_real
_atom_type_scat_dispersion_imag
_atom_type_scat_source
C C 0.0033 0.0016 'International Tables Vol C Tables 4.2.6.8 and 6.1.1.4'
H H 0.0000 0.0000 'International Tables Vol C Tables 4.2.6.8 and 6.1.1.4'
N N 0.0061 0.0033 'International Tables Vol C Tables 4.2.6.8 and 6.1.1.4'
O O 0.0106 0.0060 'International Tables Vol C Tables 4.2.6.8 and 6.1.1.4'
F F 0.0171 0.0103 'International Tables Vol C Tables 4.2.6.8 and 6.1.1.4'
Si Si 0.0817 0.0704 'International Tables Vol C Tables 4.2.6.8 and 6.1.1.4'

loop_
_geom_angle_atom_site_label_1
_geom_angle_atom_site_label_2
_geom_angle_atom_site_label_3
_geom_angle
_geom_angle_site_symmetry_1
_geom_angle_site_symmetry_3
C12 C11 Si1 115.49(12) . .
C12 C11 H11A 108.4 . .
Si1 C11 H11A 108.4 . .
C12 C11 H11B 108.4 . .
Si1 C11 H11B 108.4 . .
H11A C11 H11B 107.5 . .
C13 C12 C11 113.63(16) . .
C13 C12 H12A 108.8 . .
C11 C12 H12A 108.8 . .
C13 C12 H12B 108.8 . .
C11 C12 H12B 108.8 . .
H12A C12 H12B 107.7 . .
O11 C13 O12 123.06(17) . .
O11 C13 C12 125.41(18) . .
O12 C13 C12 111.50(16) . .
O12 C14 H14A 109.5 . .
O12 C14 H14B 109.5 . .
H14A C14 H14B 109.5 . .
O12 C14 H14C 109.5 . .
H14A C14 H14C 109.5 . .
H14B C14 H14C 109.5 . .
C22 C21 Si2 115.88(13) . .
C22 C21 H21A 108.3 . .
Si2 C21 H21A 108.3 . .
C22 C21 H21B 108.3 . .
Si2 C21 H21B 108.3 . .
H21A C21 H21B 107.4 . .
C23 C22 C21 108.90(16) . .
C23 C22 H22A 109.9 . .
C21 C22 H22A 109.9 . .
C23 C22 H22B 109.9 . .
C21 C22 H22B 109.9 . .
H22A C22 H22B 108.3 . .
O21 C23 O22 121.7(2) . .
O21 C23 C22 124.7(2) . .
O22 C23 C22 113.47(17) . .
O22 C24 H24A 109.5 . .
O22 C24 H24B 109.5 . .
H24A C24 H24B 109.5 . .
O22 C24 H24C 109.5 . .
H24A C24 H24C 109.5 . .
H24B C24 H24C 109.5 . .
C32 C31 Si3 112.80(12) . .
C32 C31 H31A 109.0 . .
Si3 C31 H31A 109.0 . .
C32 C31 H31B 109.0 . .
Si3 C31 H31B 109.0 . .
H31A C31 H31B 107.8 . .
C33 C32 C31 113.60(15) . .
C33 C32 H32A 108.8 . .
C31 C32 H32A 108.8 . .
C33 C32 H32B 108.8 . .
C31 C32 H32B 108.8 . .
H32A C32 H32B 107.7 . .
O31 C33 O32 123.07(18) . .
O31 C33 C32 126.17(18) . .
O32 C33 C32 110.75(16) . .
O32 C34 H34A 109.5 . .
O32 C34 H34B 109.5 . .
H34A C34 H34B 109.5 . .
O32 C34 H34C 109.5 . .
H34A C34 H34C 109.5 . .
H34B C34 H34C 109.5 . .
C42 C41 Si4 115.33(14) . .
C42 C41 H41A 108.4 . .
Si4 C41 H41A 108.4 . .
C42 C41 H41B 108.4 . .
Si4 C41 H41B 108.4 . .
H41A C41 H41B 107.5 . .
C41 C42 C43 114.75(19) . .
C41 C42 H42A 108.6 . .
C43 C42 H42A 108.6 . .
C41 C42 H42B 108.6 . .
C43 C42 H42B 108.6 . .
H42A C42 H42B 107.6 . .
O41 C43 O42 123.8(2) . .
O41 C43 C42 125.6(2) . .
O42 C43 C42 110.55(19) . .
O42 C44 H44A 109.5 . .
O42 C44 H44B 109.5 . .
H44A C44 H44B 109.5 . .
O42 C44 H44C 109.5 . .
H44A C44 H44C 109.5 . .
H44B C44 H44C 109.5 . .
Si2 O1 Si1 141.20(8) . .
Si2 O2 Si3 141.22(8) . .
Si3 O3 Si4 141.69(8) . .
Si4 O4 Si1 141.44(8) . .
Si3 O5 Si1 140.35(8) 7_656 .
Si4 O6 Si2 140.16(8) 7_656 .
C13 O12 C14 115.57(17) . .
C23 O22 C24 114.65(18) . .
C33 O32 C34 115.61(18) . .
C43 O42 C44 116.6(2) . .
O1 Si1 O4 113.26(7) . .
O1 Si1 O5 112.68(7) . .
O4 Si1 O5 112.28(7) . .
O1 Si1 C11 104.80(7) . .
O4 Si1 C11 106.04(7) . .
O5 Si1 C11 107.06(7) . .
O1 Si2 O2 113.22(7) . .
O1 Si2 O6 112.37(7) . .
O2 Si2 O6 113.39(7) . .
O1 Si2 C21 106.80(7) . .
O2 Si2 C21 103.74(7) . .
O6 Si2 C21 106.46(7) . .
O2 Si3 O3 112.59(6) . .
O2 Si3 O5 112.29(7) . 7_656
O3 Si3 O5 112.95(7) . 7_656
O2 Si3 C31 105.85(7) . .
O3 Si3 C31 105.71(7) . .
O5 Si3 C31 106.77(7) 7_656 .
O6 Si4 O3 112.90(7) 7_656 .
O6 Si4 O4 112.38(7) 7_656 .
O3 Si4 O4 112.72(7) . .
O6 Si4 C41 105.11(8) 7_656 .
O3 Si4 C41 105.64(8) . .
O4 Si4 C41 107.39(8) . .
C52 C51 N51 115.45(14) . .
C52 C51 H51A 108.4 . .
N51 C51 H51A 108.4 . .
C52 C51 H51B 108.4 . .
N51 C51 H51B 108.4 . .
H51A C51 H51B 107.5 . .
C51 C52 C53 110.62(18) . .
C51 C52 H52A 109.5 . .
C53 C52 H52A 109.5 . .
C51 C52 H52B 109.5 . .
C53 C52 H52B 109.5 . .
H52A C52 H52B 108.1 . .
C54 C53 C52 111.3(2) . .
C54 C53 H53A 109.4 . .
C52 C53 H53A 109.4 . .
C54 C53 H53B 109.4 . .
C52 C53 H53B 109.4 . .
H53A C53 H53B 108.0 . .
C53 C54 H54A 109.5 . .
C53 C54 H54B 109.5 . .
H54A C54 H54B 109.5 . .
C53 C54 H54C 109.5 . .
H54A C54 H54C 109.5 . .
H54B C54 H54C 109.5 . .
N51 C55 C56 115.19(16) . .
N51 C55 H55A 108.5 . .
C56 C55 H55A 108.5 . .
N51 C55 H55B 108.5 . .
C56 C55 H55B 108.5 . .
H55A C55 H55B 107.5 . .
C55 C56 C57 110.20(19) . .
C55 C56 H56A 109.6 . .
C57 C56 H56A 109.6 . .
C55 C56 H56B 109.6 . .
C57 C56 H56B 109.6 . .
H56A C56 H56B 108.1 . .
C58 C57 C56 114.1(2) . .
C58 C57 H57A 108.7 . .
C56 C57 H57A 108.7 . .
C58 C57 H57B 108.7 . .
C56 C57 H57B 108.7 . .
H57A C57 H57B 107.6 . .
C57 C58 H58A 109.5 . .
C57 C58 H58B 109.5 . .
H58A C58 H58B 109.5 . .
C57 C58 H58C 109.5 . .
H58A C58 H58C 109.5 . .
H58B C58 H58C 109.5 . .
C55 N51 C55 111.1(2) 2_755 .
C55 N51 C51 106.79(11) 2_755 2_755
C55 N51 C51 110.73(11) . 2_755
C55 N51 C51 110.73(11) 2_755 .
C55 N51 C51 106.79(11) . .
C51 N51 C51 110.8(2) 2_755 .

loop_
_geom_bond_atom_site_label_1
_geom_bond_atom_site_label_2
_geom_bond_distance
_geom_bond_site_symmetry_2
C11 C12 1.521(2) .
C11 Si1 1.8629(17) .
C11 H11A 0.9900 .
C11 H11B 0.9900 .
C12 C13 1.506(2) .
C12 H12A 0.9900 .
C12 H12B 0.9900 .
C13 O11 1.194(2) .
C13 O12 1.336(2) .
C14 O12 1.456(2) .
C14 H14A 0.9800 .
C14 H14B 0.9800 .
C14 H14C 0.9800 .
C21 C22 1.538(2) .
C21 Si2 1.8533(17) .
C21 H21A 0.9900 .
C21 H21B 0.9900 .
C22 C23 1.499(3) .
C22 H22A 0.9900 .
C22 H22B 0.9900 .
C23 O21 1.196(3) .
C23 O22 1.324(2) .
C24 O22 1.447(3) .
C24 H24A 0.9800 .
C24 H24B 0.9800 .
C24 H24C 0.9800 .
C31 C32 1.529(2) .
C31 Si3 1.8598(17) .
C31 H31A 0.9900 .
C31 H31B 0.9900 .
C32 C33 1.507(2) .
C32 H32A 0.9900 .
C32 H32B 0.9900 .
C33 O31 1.201(2) .
C33 O32 1.332(2) .
C34 O32 1.452(3) .
C34 H34A 0.9800 .
C34 H34B 0.9800 .
C34 H34C 0.9800 .
C41 C42 1.506(3) .
C41 Si4 1.8649(19) .
C41 H41A 0.9900 .
C41 H41B 0.9900 .
C42 C43 1.510(3) .
C42 H42A 0.9900 .
C42 H42B 0.9900 .
C43 O41 1.233(3) .
C43 O42 1.334(3) .
C44 O42 1.426(3) .
C44 H44A 0.9800 .
C44 H44B 0.9800 .
C44 H44C 0.9800 .
O1 Si2 1.6246(12) .
O1 Si1 1.6272(13) .
O2 Si2 1.6256(12) .
O2 Si3 1.6260(12) .
O3 Si3 1.6274(12) .
O3 Si4 1.6275(12) .
O4 Si4 1.6299(13) .
O4 Si1 1.6305(13) .
O5 Si3 1.6296(12) 7_656
O5 Si1 1.6317(12) .
O6 Si4 1.6244(13) 7_656
O6 Si2 1.6287(13) .
Si3 O5 1.6296(12) 7_656
Si4 O6 1.6244(13) 7_656
C51 C52 1.520(3) .
C51 N51 1.528(2) .
C51 H51A 0.9900 .
C51 H51B 0.9900 .
C52 C53 1.527(3) .
C52 H52A 0.9900 .
C52 H52B 0.9900 .
C53 C54 1.520(4) .
C53 H53A 0.9900 .
C53 H53B 0.9900 .
C54 H54A 0.9800 .
C54 H54B 0.9800 .
C54 H54C 0.9800 .
C55 N51 1.516(2) .
C55 C56 1.517(3) .
C55 H55A 0.9900 .
C55 H55B 0.9900 .
C56 C57 1.520(3) .
C56 H56A 0.9900 .
C56 H56B 0.9900 .
C57 C58 1.488(4) .
C57 H57A 0.9900 .
C57 H57B 0.9900 .
C58 H58A 0.9800 .
C58 H58B 0.9800 .
C58 H58C 0.9800 .
N51 C55 1.516(2) 2_755
N51 C51 1.528(2) 2_755
